data_7036807
loop_
_publ_author_name
'Huang, Tao'
'Wu, Xinyuan'
'Song, Xiao'
'Xu, Hao'
'Smirnova, Tatyana I.'
'Weare, Walter W.'
'Sommer, Roger D.'

_publ_section_title
;
 Ferromagnetic coupling in d(1)-d(3) linear oxido-bridged heterometallic
 complexes: ground-state models of metal-to-metal charge transfer excited
 states.
;
_journal_issue 43
_journal_name_full 'Dalton transactions (Cambridge, England : 2003)'
_journal_page_first 18937
_journal_page_last 18944
_journal_paper_doi 10.1039/c5dt02719e
_journal_volume 44
_journal_year 2015
_chemical_formula_moiety 'F6 Sb, C96 H88 Cr N12 O2 V2, 4(C H2 Cl2)'
_chemical_formula_sum 'C100 H96 Cl8 Cr F6 N12 O2 Sb V2'
_chemical_formula_weight 2171.11
_chemical_name_systematic
;
 ?
;
_chemical_properties_physical 'Air-sensitive, Moisture-sensitive'
_space_group_crystal_system monoclinic
_space_group_IT_number 14
_space_group_name_Hall '-P 2ybc'
_space_group_name_H-M_alt 'P 1 21/c 1'
_symmetry_space_group_name_Hall '-P 2ybc'
_symmetry_space_group_name_H-M 'P 1 21/c 1'
_atom_sites_solution_hydrogens geom
_atom_sites_solution_primary direct
_audit_creation_date 2014-12-10
_audit_creation_method
;
Olex2 1.2
(compiled 2014.11.28 svn.r3106 for OlexSys, GUI svn.r4959)
;
_audit_update_record
;
2015-02-12 deposited with the CCDC.
2015-10-07 downloaded from the CCDC.
;
_cell_angle_alpha 90
_cell_angle_beta 107.631(2)
_cell_angle_gamma 90
_cell_formula_units_Z 4
_cell_length_a 19.3129(7)
_cell_length_b 22.2548(7)
_cell_length_c 24.0941(9)
_cell_measurement_reflns_used 9996
_cell_measurement_temperature 100.07
_cell_measurement_theta_max 25.750
_cell_measurement_theta_min 2.358
_cell_volume 9869.3(6)
_computing_cell_refinement 'SAINT v8.34A (Bruker, 2013)'
_computing_data_reduction 'SAINT v8.34A (Bruker, 2013)'
_computing_molecular_graphics 'Olex2 (Dolomanov et al., 2009)'
_computing_publication_material 'Olex2 (Dolomanov et al., 2009)'
_computing_structure_refinement 'ShelXL (Sheldrick, 2008)'
_computing_structure_solution 'ShelXS (Sheldrick, 2008)'
_diffrn_ambient_temperature 100.07
_diffrn_measured_fraction_theta_full 0.964
_diffrn_measured_fraction_theta_max 0.998
_diffrn_measurement_device_type 'Bruker APEX-II CCD'
_diffrn_measurement_method '\f and \w scans'
_diffrn_radiation_type MoK\a
_diffrn_radiation_wavelength 0.71073
_diffrn_reflns_av_R_equivalents 0.0837
_diffrn_reflns_av_unetI/netI 0.0466
_diffrn_reflns_laue_measured_fraction_full 0.964
_diffrn_reflns_laue_measured_fraction_max 0.998
_diffrn_reflns_limit_h_max 23
_diffrn_reflns_limit_h_min -18
_diffrn_reflns_limit_k_max 27
_diffrn_reflns_limit_k_min -27
_diffrn_reflns_limit_l_max 29
_diffrn_reflns_limit_l_min -29
_diffrn_reflns_number 108776
_diffrn_reflns_point_group_measured_fraction_full 0.964
_diffrn_reflns_point_group_measured_fraction_max 0.998
_diffrn_reflns_theta_full 26.000
_diffrn_reflns_theta_max 25.680
_diffrn_reflns_theta_min 1.106
_diffrn_standards_number 0
_exptl_absorpt_coefficient_mu 0.845
_exptl_absorpt_correction_T_max 0.7453
_exptl_absorpt_correction_T_min 0.5548
_exptl_absorpt_correction_type multi-scan
_exptl_absorpt_process_details
;
sadabs-2014/2 (Bruker,2014) was used for 
absorption correction. 
wR2(int) was 0.0916 before and 0.0606 after correction.
The Ratio of minimum to maximum transmission is 0.7444. 
The \l/2 correction factor is 0.00150.
;
_exptl_crystal_colour 'metallic dark black'
_exptl_crystal_colour_lustre metallic
_exptl_crystal_colour_modifier dark
_exptl_crystal_colour_primary black
_exptl_crystal_density_diffrn 1.461
_exptl_crystal_description block
_exptl_crystal_F_000 4428
_exptl_crystal_recrystallization_method 'Re-crystallisation from solvent: dichloromethante'
_exptl_crystal_size_max 0.716
_exptl_crystal_size_mid 0.598
_exptl_crystal_size_min 0.294
_refine_diff_density_max 1.193
_refine_diff_density_min -1.599
_refine_diff_density_rms 0.143
_refine_ls_extinction_method none
_refine_ls_goodness_of_fit_ref 1.081
_refine_ls_hydrogen_treatment constr
_refine_ls_matrix_type full
_refine_ls_number_parameters 1251
_refine_ls_number_reflns 18697
_refine_ls_number_restraints 1
_refine_ls_restrained_S_all 1.081
_refine_ls_R_factor_all 0.1166
_refine_ls_R_factor_gt 0.0826
_refine_ls_shift/su_max 0.000
_refine_ls_shift/su_mean 0.000
_refine_ls_structure_factor_coef Fsqd
_refine_ls_weighting_details 'w=1/[\s^2^(Fo^2^)+(0.0689P)^2^+99.4697P] where P=(Fo^2^+2Fc^2^)/3'
_refine_ls_weighting_scheme calc
_refine_ls_wR_factor_gt 0.1924
_refine_ls_wR_factor_ref 0.2278
_reflns_Friedel_coverage 0.000
_reflns_number_gt 14133
_reflns_number_total 18697
_reflns_threshold_expression 'I > 2\s(I)'
_cod_data_source_file c5dt02719e2.cif
_cod_data_source_block th010_0m
_cod_depositor_comments 'Adding full bibliography for 7036804--7036807.cif.'
_cod_database_code 7036807
_shelxl_version_number 2014-3
_shelx_space_group_comment
;
The symmetry employed for this shelxl refinement is uniquely defined
by the following loop, which should always be used as a source of
symmetry information in preference to the above space-group names.
They are only intended as comments.
;
_shelx_estimated_absorpt_t_max 0.789
_shelx_estimated_absorpt_t_min 0.583
_olex2_refinement_description
;
1. Fixed Uiso
 At 1.2 times of:
  All C(H) groups, All C(H,H) groups, All C(H,H,H,H) groups
 At 1.5 times of:
  All C(H,H,H) groups
2. Restrained distances
 Cl4S-Cl3S
 2.82 with sigma of 0.02
3. Others
 Sof(Sb1A)=1-FVAR(1)
 Sof(Sb1)=FVAR(1)
 Fixed Sof: Cl5S(0.66667) C3S(0.66667) H1GA(0.33333) H1GB(0.33333)
 H1GC(0.33333) H1GD(0.33333) Cl6S(0.33333) Cl6B(0.33333) Cl3S(0.33333)
 Cl4S(0.33333) C2S(0.33333) H1IA(0.33333) H1IB(0.33333)
4.a Secondary CH2 refined with riding coordinates:
 C1S(H1EA,H1EB), C5S(H1FA,H1FB), C3S(H1GA,H1GB), C3S(H1GC,H1GD), C4S(H1HA,
 H1HB), C2S(H1IA,H1IB)
4.b Aromatic/amide H refined with riding coordinates:
 C63(H5), C52(H11), C60(H15), C57(H18), C49(H1CA), C46(H22), C78(H25),
 C89(H30), C75(H34), C72(H39), C86(H42), C83(H45), C34(H58), C35(H59), C36(H60),
  C37(H61), C38(H62), C2(H67), C3(H68), C40(H70), C41(H71), C42(H72), C43(H73),
 C44(H74), C18(H75), C17(H76), C13(H77), C12(H78), C28(H80), C29(H81), C30(H82),
  C31(H83), C32(H84), C8(H85), C7(H86), C22(H88), C23(H89), C24(H90), C25(H91),
 C26(H92)
4.c Idealised Me refined as rotating group:
 C65(H1A,H1B,H1C), C54(H2A,H2B,H2C), C66(H3A,H3B,H3C), C81(H6A,H6B,H6C),
 C69(H19A,H19B,H19C), C70(H1AA,H1AB,H1AC), C55(H1BA,H1BB,H1BC), C67(H21A,H21B,
 H21C), C68(H23A,H23B,H23C), C94(H36A,H36B,H36C), C93(H38A,H38B,H38C), C92(H40A,
 H40B,H40C), C91(H41A,H41B,H41C), C95(H46A,H46B,H46C), C96(H47A,H47B,H47C),
 C80(H48A,H48B,H48C)
;
_olex2_date_sample_data_collection 2014/10/03
_olex2_date_sample_submission 2014/10/03
_olex2_submission_original_sample_id TH010
_olex2_submission_special_instructions 'No special instructions were received'

loop_
_space_group_symop_operation_xyz
'x, y, z'
'-x, y+1/2, -z+1/2'
'-x, -y, -z'
'x, -y-1/2, z-1/2'

loop_
_atom_site_label
_atom_site_type_symbol
_atom_site_fract_x
_atom_site_fract_y
_atom_site_fract_z
_atom_site_U_iso_or_equiv
_atom_site_adp_type
_atom_site_occupancy
_atom_site_site_symmetry_order
_atom_site_calc_flag
_atom_site_refinement_flags_posn
_atom_site_refinement_flags_occupancy
_atom_site_disorder_assembly
_atom_site_disorder_group
Sb1 Sb -0.11775(13) 0.33483(13) 0.23982(11) 0.0245(9) Uani 0.61(2) 1 d . P A 1
V1 V 0.27974(5) 0.34673(4) 0.68584(4) 0.0206(2) Uani 1 1 d . . . .
Cr1 Cr 0.27927(5) 0.30808(4) 0.54091(4) 0.0181(2) Uani 1 1 d . . . .
V2 V 0.28079(5) 0.27842(4) 0.39454(4) 0.0210(2) Uani 1 1 d . . . .
C1 C 0.3920(4) 0.1865(3) 0.7384(3) 0.0299(14) Uani 1 1 d . . . .
H1A H 0.4344 0.2049 0.7309 0.045 Uiso 1 1 calc GR . . .
H1B H 0.3742 0.1533 0.7111 0.045 Uiso 1 1 calc GR . . .
H1C H 0.4058 0.1711 0.7784 0.045 Uiso 1 1 calc GR . . .
C2 C 0.1692(4) 0.5108(3) 0.6221(3) 0.0320(14) Uani 1 1 d . . . .
H2A H 0.1235 0.4893 0.6047 0.048 Uiso 1 1 calc GR . . .
H2B H 0.1846 0.5305 0.5914 0.048 Uiso 1 1 calc GR . . .
H2C H 0.1622 0.5411 0.6494 0.048 Uiso 1 1 calc GR . . .
C3 C 0.1279(3) 0.2074(3) 0.6820(3) 0.0312(14) Uani 1 1 d . . . .
H3A H 0.1145 0.1966 0.7169 0.047 Uiso 1 1 calc GR . . .
H3B H 0.1357 0.1708 0.6622 0.047 Uiso 1 1 calc GR . . .
H3C H 0.0888 0.2311 0.6557 0.047 Uiso 1 1 calc GR . . .
O4 O 0.2788(2) 0.32700(17) 0.61963(17) 0.0211(8) Uani 1 1 d . . . .
O5 O 0.2793(2) 0.29095(18) 0.46193(18) 0.0236(9) Uani 1 1 d . . . .
C6 C 0.0883(4) 0.3794(3) 0.3388(3) 0.0336(15) Uani 1 1 d . . . .
H6A H 0.1161 0.4157 0.3540 0.050 Uiso 1 1 calc GR . . .
H6B H 0.0535 0.3716 0.3602 0.050 Uiso 1 1 calc GR . . .
H6C H 0.0621 0.3849 0.2974 0.050 Uiso 1 1 calc GR . . .
F1 F -0.2023(3) 0.3518(3) 0.2601(3) 0.0791(18) Uani 1 1 d . . . .
F2 F -0.0342(3) 0.3173(2) 0.2213(2) 0.0568(12) Uani 1 1 d . . . .
F3 F -0.1585(3) 0.3687(2) 0.1678(2) 0.0760(17) Uani 1 1 d . . . .
F4 F -0.0805(2) 0.4074(2) 0.2724(2) 0.0578(13) Uani 1 1 d . . . .
F5 F -0.1594(2) 0.2602(2) 0.2101(3) 0.0610(14) Uani 1 1 d . . . .
F6 F -0.0757(3) 0.2966(2) 0.3136(2) 0.0600(13) Uani 1 1 d . . . .
N1 N 0.3482(3) 0.2916(2) 0.7404(2) 0.0239(11) Uani 1 1 d . . . .
N2 N 0.1971(3) 0.3043(2) 0.7031(2) 0.0231(10) Uani 1 1 d . . . .
N3 N 0.2116(3) 0.4163(2) 0.6795(2) 0.0236(10) Uani 1 1 d . . . .
N4 N 0.3632(3) 0.4029(2) 0.7184(2) 0.0262(11) Uani 1 1 d . . . .
N5 N 0.2158(3) 0.2088(2) 0.3629(2) 0.0214(10) Uani 1 1 d . . . .
N6 N 0.2078(3) 0.3317(2) 0.3417(2) 0.0217(10) Uani 1 1 d . . . .
N7 N 0.3473(3) 0.3388(2) 0.3747(2) 0.0248(11) Uani 1 1 d . . . .
N8 N 0.3555(3) 0.2158(2) 0.3980(2) 0.0250(11) Uani 1 1 d . . . .
N9 N 0.2119(3) 0.3781(2) 0.5112(2) 0.0212(10) Uani 1 1 d . . . .
N10 N 0.3661(2) 0.3628(2) 0.5518(2) 0.0192(10) Uani 1 1 d . . . .
N11 N 0.3466(2) 0.2371(2) 0.5691(2) 0.0199(10) Uani 1 1 d . . . .
N12 N 0.1921(2) 0.2532(2) 0.5315(2) 0.0203(10) Uani 1 1 d . . . .
C4 C 0.3333(3) 0.2325(3) 0.7305(3) 0.0255(13) Uani 1 1 d . . . .
C5 C 0.2616(3) 0.2121(3) 0.7084(3) 0.0257(13) Uani 1 1 d . . . .
H5 H 0.2562 0.1708 0.6981 0.031 Uiso 1 1 calc R . . .
C7 C 0.1970(3) 0.2441(3) 0.6995(3) 0.0258(13) Uani 1 1 d . . . .
C8 C 0.1366(3) 0.3409(3) 0.7024(3) 0.0247(13) Uani 1 1 d . . . .
C9 C 0.1442(3) 0.4026(3) 0.6890(3) 0.0265(13) Uani 1 1 d . . . .
C10 C 0.2270(3) 0.4668(3) 0.6544(3) 0.0265(13) Uani 1 1 d . . . .
C11 C 0.2977(3) 0.4802(3) 0.6554(3) 0.0274(13) Uani 1 1 d . . . .
H11 H 0.3023 0.5118 0.6302 0.033 Uiso 1 1 calc R . . .
C12 C 0.3630(4) 0.4540(3) 0.6881(3) 0.0273(13) Uani 1 1 d . . . .
C13 C 0.4245(3) 0.3774(3) 0.7604(3) 0.0279(13) Uani 1 1 d . . . .
C14 C 0.4164(3) 0.3163(3) 0.7712(3) 0.0264(13) Uani 1 1 d . . . .
C15 C 0.4725(3) 0.2875(3) 0.8142(3) 0.0301(14) Uani 1 1 d . . . .
H15 H 0.4670 0.2464 0.8228 0.036 Uiso 1 1 calc R . . .
C16 C 0.5356(3) 0.3177(3) 0.8445(3) 0.0333(15) Uani 1 1 d . . . .
C17 C 0.5418(4) 0.3783(4) 0.8352(3) 0.0359(16) Uani 1 1 d . . . .
C18 C 0.4867(3) 0.4075(3) 0.7930(3) 0.0312(14) Uani 1 1 d . . . .
H18 H 0.4916 0.4492 0.7864 0.037 Uiso 1 1 calc R . . .
C19 C 0.6072(4) 0.4136(4) 0.8709(3) 0.046(2) Uani 1 1 d . . . .
H19A H 0.6107 0.4109 0.9122 0.070 Uiso 1 1 calc GR . . .
H19B H 0.6020 0.4558 0.8586 0.070 Uiso 1 1 calc GR . . .
H19C H 0.6514 0.3970 0.8648 0.070 Uiso 1 1 calc GR . . .
C1A C 0.5947(4) 0.2831(4) 0.8888(3) 0.0434(18) Uani 1 1 d . . . .
H1AA H 0.5783 0.2418 0.8915 0.065 Uiso 1 1 calc GR . . .
H1AB H 0.6052 0.3026 0.9269 0.065 Uiso 1 1 calc GR . . .
H1AC H 0.6388 0.2825 0.8767 0.065 Uiso 1 1 calc GR . . .
C1B C 0.4319(4) 0.4835(3) 0.6851(3) 0.0349(15) Uani 1 1 d . . . .
H1BA H 0.4485 0.5124 0.7171 0.052 Uiso 1 1 calc GR . . .
H1BB H 0.4227 0.5045 0.6478 0.052 Uiso 1 1 calc GR . . .
H1BC H 0.4694 0.4529 0.6886 0.052 Uiso 1 1 calc GR . . .
C1C C 0.0901(3) 0.4428(3) 0.6902(3) 0.0275(13) Uani 1 1 d . . . .
H1CA H 0.0956 0.4840 0.6821 0.033 Uiso 1 1 calc R . . .
C1D C 0.0278(4) 0.4244(3) 0.7031(3) 0.0332(15) Uani 1 1 d . . . .
C20 C 0.0208(3) 0.3641(3) 0.7171(3) 0.0309(14) Uani 1 1 d . . . .
C21 C -0.0446(4) 0.3433(3) 0.7339(4) 0.0414(17) Uani 1 1 d . . . .
H21A H -0.0513 0.3693 0.7648 0.062 Uiso 1 1 calc GR . . .
H21B H -0.0371 0.3018 0.7481 0.062 Uiso 1 1 calc GR . . .
H21C H -0.0880 0.3453 0.6999 0.062 Uiso 1 1 calc GR . . .
C22 C 0.0760(3) 0.3235(3) 0.7177(3) 0.0287(14) Uani 1 1 d . . . .
H22 H 0.0719 0.2830 0.7289 0.034 Uiso 1 1 calc R . . .
C23 C -0.0309(4) 0.4696(4) 0.7014(4) 0.049(2) Uani 1 1 d . . . .
H23A H -0.0340 0.4757 0.7409 0.073 Uiso 1 1 calc GR . . .
H23B H -0.0776 0.4546 0.6762 0.073 Uiso 1 1 calc GR . . .
H23C H -0.0193 0.5078 0.6861 0.073 Uiso 1 1 calc GR . . .
C24 C 0.1470(3) 0.2148(3) 0.3646(3) 0.0257(13) Uani 1 1 d . . . .
C25 C 0.1150(3) 0.2715(3) 0.3600(3) 0.0274(13) Uani 1 1 d . . . .
H25 H 0.0695 0.2726 0.3676 0.033 Uiso 1 1 calc R . . .
C26 C 0.1393(3) 0.3269(3) 0.3459(2) 0.0231(12) Uani 1 1 d . . . .
C27 C 0.2355(3) 0.3819(3) 0.3194(3) 0.0261(13) Uani 1 1 d . . . .
C28 C 0.3122(3) 0.3852(3) 0.3367(3) 0.0255(13) Uani 1 1 d . . . .
C29 C 0.4171(3) 0.3383(3) 0.4095(3) 0.0301(14) Uani 1 1 d . . . .
C30 C 0.4472(3) 0.2868(3) 0.4401(3) 0.0318(15) Uani 1 1 d . . . .
H30 H 0.4915 0.2929 0.4703 0.038 Uiso 1 1 calc R . . .
C31 C 0.4223(3) 0.2279(3) 0.4332(3) 0.0280(14) Uani 1 1 d . . . .
C32 C 0.3274(3) 0.1575(3) 0.3791(3) 0.0254(13) Uani 1 1 d . . . .
C33 C 0.2509(3) 0.1538(3) 0.3592(3) 0.0233(12) Uani 1 1 d . . . .
C34 C 0.2190(4) 0.1001(3) 0.3348(3) 0.0279(13) Uani 1 1 d . . . .
H34 H 0.1675 0.0981 0.3197 0.034 Uiso 1 1 calc R . . .
C35 C 0.2594(4) 0.0498(3) 0.3315(3) 0.0333(15) Uani 1 1 d . . . .
C36 C 0.2231(4) -0.0076(3) 0.3058(4) 0.0436(18) Uani 1 1 d . . . .
H36A H 0.1703 -0.0034 0.2971 0.065 Uiso 1 1 calc GR . . .
H36B H 0.2403 -0.0404 0.3337 0.065 Uiso 1 1 calc GR . . .
H36C H 0.2348 -0.0165 0.2698 0.065 Uiso 1 1 calc GR . . .
C37 C 0.3354(4) 0.0532(3) 0.3515(3) 0.0348(15) Uani 1 1 d . . . .
C38 C 0.3816(5) -0.0004(3) 0.3465(4) 0.052(2) Uani 1 1 d . . . .
H38A H 0.3685 -0.0349 0.3665 0.078 Uiso 1 1 calc GR . . .
H38B H 0.4330 0.0094 0.3645 0.078 Uiso 1 1 calc GR . . .
H38C H 0.3731 -0.0101 0.3053 0.078 Uiso 1 1 calc GR . . .
C39 C 0.3690(4) 0.1071(3) 0.3743(3) 0.0323(15) Uani 1 1 d . . . .
H39 H 0.4205 0.1097 0.3868 0.039 Uiso 1 1 calc R . . .
C40 C 0.4706(4) 0.1808(3) 0.4690(3) 0.0368(16) Uani 1 1 d . . . .
H40A H 0.4409 0.1490 0.4785 0.055 Uiso 1 1 calc GR . . .
H40B H 0.5017 0.1988 0.5051 0.055 Uiso 1 1 calc GR . . .
H40C H 0.5010 0.1636 0.4470 0.055 Uiso 1 1 calc GR . . .
C41 C 0.4650(4) 0.3938(3) 0.4182(3) 0.0400(17) Uani 1 1 d . . . .
H41A H 0.4871 0.3965 0.3866 0.060 Uiso 1 1 calc GR . . .
H41B H 0.5032 0.3910 0.4556 0.060 Uiso 1 1 calc GR . . .
H41C H 0.4355 0.4297 0.4179 0.060 Uiso 1 1 calc GR . . .
C42 C 0.3441(4) 0.4303(3) 0.3125(3) 0.0355(15) Uani 1 1 d . . . .
H42 H 0.3956 0.4324 0.3229 0.043 Uiso 1 1 calc R . . .
C43 C 0.3027(4) 0.4726(3) 0.2734(3) 0.0368(16) Uani 1 1 d . . . .
C44 C 0.2271(4) 0.4697(3) 0.2576(3) 0.0354(16) Uani 1 1 d . . . .
C45 C 0.1949(4) 0.4235(3) 0.2797(3) 0.0300(14) Uani 1 1 d . . . .
H45 H 0.1435 0.4202 0.2672 0.036 Uiso 1 1 calc R . . .
C46 C 0.1818(5) 0.5154(4) 0.2171(4) 0.049(2) Uani 1 1 d . . . .
H46A H 0.1867 0.5544 0.2368 0.073 Uiso 1 1 calc GR . . .
H46B H 0.1308 0.5028 0.2053 0.073 Uiso 1 1 calc GR . . .
H46C H 0.1982 0.5189 0.1825 0.073 Uiso 1 1 calc GR . . .
C47 C 0.3418(6) 0.5205(4) 0.2506(4) 0.060(2) Uani 1 1 d . . . .
H47A H 0.3357 0.5594 0.2678 0.089 Uiso 1 1 calc GR . . .
H47B H 0.3216 0.5229 0.2081 0.089 Uiso 1 1 calc GR . . .
H47C H 0.3936 0.5107 0.2610 0.089 Uiso 1 1 calc GR . . .
C48 C 0.1030(4) 0.1622(3) 0.3746(3) 0.0332(15) Uani 1 1 d . . . .
H48A H 0.0797 0.1421 0.3374 0.050 Uiso 1 1 calc GR . . .
H48B H 0.0657 0.1765 0.3914 0.050 Uiso 1 1 calc GR . . .
H48C H 0.1350 0.1337 0.4015 0.050 Uiso 1 1 calc GR . . .
C49 C 0.2312(3) 0.4333(3) 0.4952(3) 0.0224(12) Uani 1 1 d . . . .
C50 C 0.3025(3) 0.4517(3) 0.5011(3) 0.0228(12) Uani 1 1 d . . . .
C51 C 0.3654(3) 0.4195(3) 0.5304(3) 0.0224(12) Uani 1 1 d . . . .
C52 C 0.4375(3) 0.3480(3) 0.5808(3) 0.0215(12) Uani 1 1 d . . . .
C53 C 0.4629(3) 0.2919(3) 0.6045(3) 0.0236(12) Uani 1 1 d . . . .
C54 C 0.4204(3) 0.2393(3) 0.5958(3) 0.0235(12) Uani 1 1 d . . . .
C55 C 0.3268(3) 0.1775(3) 0.5653(3) 0.0223(12) Uani 1 1 d . . . .
C56 C 0.2557(3) 0.1554(3) 0.5449(3) 0.0230(12) Uani 1 1 d . . . .
C57 C 0.2460(3) 0.0886(3) 0.5369(3) 0.0261(13) Uani 1 1 d . . . .
C58 C 0.2200(4) 0.0530(3) 0.5732(3) 0.0385(16) Uani 1 1 d . . . .
H58 H 0.2083 0.0709 0.6051 0.046 Uiso 1 1 calc R . . .
C59 C 0.2107(4) -0.0081(3) 0.5638(4) 0.0463(19) Uani 1 1 d . . . .
H59 H 0.1930 -0.0319 0.5892 0.056 Uiso 1 1 calc R . . .
C60 C 0.2270(4) -0.0346(3) 0.5177(3) 0.0426(18) Uani 1 1 d . . . .
H60 H 0.2196 -0.0764 0.5106 0.051 Uiso 1 1 calc R . . .
C61 C 0.2545(5) 0.0007(4) 0.4819(4) 0.054(2) Uani 1 1 d . . . .
H61 H 0.2674 -0.0172 0.4506 0.065 Uiso 1 1 calc R . . .
C62 C 0.2630(5) 0.0614(3) 0.4914(3) 0.0441(18) Uani 1 1 d . . . .
H62 H 0.2811 0.0852 0.4660 0.053 Uiso 1 1 calc R . . .
C63 C 0.1930(3) 0.1918(3) 0.5330(3) 0.0222(12) Uani 1 1 d . . . .
C64 C 0.1219(3) 0.2715(3) 0.5215(3) 0.0229(12) Uani 1 1 d . . . .
C65 C 0.0970(3) 0.3308(3) 0.5117(2) 0.0220(12) Uani 1 1 d . . . .
C66 C 0.1384(3) 0.3794(3) 0.5036(3) 0.0216(12) Uani 1 1 d . . . .
C67 C 0.1108(3) 0.4383(3) 0.4826(3) 0.0273(13) Uani 1 1 d . . . .
H67 H 0.0621 0.4517 0.4749 0.033 Uiso 1 1 calc R . . .
C68 C 0.1675(3) 0.4709(3) 0.4762(3) 0.0240(12) Uani 1 1 d . . . .
H68 H 0.1655 0.5108 0.4618 0.029 Uiso 1 1 calc R . . .
C69 C 0.0182(3) 0.3424(3) 0.5052(3) 0.0247(13) Uani 1 1 d . . . .
C70 C -0.0035(3) 0.3602(3) 0.5521(3) 0.0353(16) Uani 1 1 d . . . .
H70 H 0.0315 0.3647 0.5893 0.042 Uiso 1 1 calc R . . .
C71 C -0.0759(4) 0.3714(3) 0.5454(3) 0.0394(17) Uani 1 1 d . . . .
H71 H -0.0899 0.3842 0.5780 0.047 Uiso 1 1 calc R . . .
C72 C -0.1281(4) 0.3645(3) 0.4924(3) 0.0362(16) Uani 1 1 d . . . .
H72 H -0.1777 0.3720 0.4886 0.043 Uiso 1 1 calc R . . .
C73 C -0.1077(3) 0.3466(3) 0.4449(3) 0.0337(15) Uani 1 1 d . . . .
H73 H -0.1434 0.3419 0.4081 0.040 Uiso 1 1 calc R . . .
C74 C -0.0342(3) 0.3351(3) 0.4506(3) 0.0283(13) Uani 1 1 d . . . .
H74 H -0.0202 0.3226 0.4179 0.034 Uiso 1 1 calc R . . .
C75 C 0.0760(3) 0.2189(3) 0.5183(3) 0.0310(14) Uani 1 1 d . . . .
H75 H 0.0254 0.2188 0.5138 0.037 Uiso 1 1 calc R . . .
C76 C 0.1194(3) 0.1696(3) 0.5228(3) 0.0284(14) Uani 1 1 d . . . .
H76 H 0.1044 0.1288 0.5198 0.034 Uiso 1 1 calc R . . .
C77 C 0.3909(3) 0.1418(3) 0.5904(3) 0.0260(13) Uani 1 1 d . . . .
H77 H 0.3929 0.0991 0.5918 0.031 Uiso 1 1 calc R . . .
C78 C 0.4471(3) 0.1790(3) 0.6114(3) 0.0277(13) Uani 1 1 d . . . .
H78 H 0.4955 0.1679 0.6325 0.033 Uiso 1 1 calc R . . .
C79 C 0.5405(3) 0.2874(3) 0.6421(3) 0.0242(13) Uani 1 1 d . . . .
C80 C 0.5616(4) 0.3164(3) 0.6956(3) 0.0318(14) Uani 1 1 d . . . .
H80 H 0.5273 0.3395 0.7076 0.038 Uiso 1 1 calc R . . .
C81 C 0.6328(4) 0.3116(3) 0.7317(3) 0.0374(16) Uani 1 1 d . . . .
H81 H 0.6470 0.3315 0.7682 0.045 Uiso 1 1 calc R . . .
C82 C 0.6835(3) 0.2779(3) 0.7147(3) 0.0341(15) Uani 1 1 d . . . .
H82 H 0.7320 0.2748 0.7397 0.041 Uiso 1 1 calc R . . .
C83 C 0.6635(4) 0.2491(3) 0.6621(3) 0.0356(16) Uani 1 1 d . . . .
H83 H 0.6981 0.2264 0.6501 0.043 Uiso 1 1 calc R . . .
C84 C 0.5917(3) 0.2533(3) 0.6259(3) 0.0297(14) Uani 1 1 d . . . .
H84 H 0.5776 0.2326 0.5897 0.036 Uiso 1 1 calc R . . .
C85 C 0.4828(3) 0.3989(3) 0.5770(3) 0.0272(13) Uani 1 1 d . . . .
H85 H 0.5339 0.4015 0.5941 0.033 Uiso 1 1 calc R . . .
C86 C 0.4392(3) 0.4423(3) 0.5447(3) 0.0255(13) Uani 1 1 d . . . .
H86 H 0.4540 0.4800 0.5337 0.031 Uiso 1 1 calc R . . .
C87 C 0.3097(3) 0.5135(3) 0.4770(3) 0.0247(13) Uani 1 1 d . . . .
C88 C 0.3349(3) 0.5625(3) 0.5135(3) 0.0333(15) Uani 1 1 d . . . .
H88 H 0.3515 0.5568 0.5544 0.040 Uiso 1 1 calc R . . .
C89 C 0.3359(4) 0.6197(3) 0.4906(4) 0.0390(17) Uani 1 1 d . . . .
H89 H 0.3522 0.6529 0.5160 0.047 Uiso 1 1 calc R . . .
C90 C 0.3135(4) 0.6284(3) 0.4317(4) 0.0410(18) Uani 1 1 d . . . .
H90 H 0.3147 0.6674 0.4160 0.049 Uiso 1 1 calc R . . .
C91 C 0.2890(5) 0.5799(3) 0.3950(4) 0.0466(19) Uani 1 1 d . . . .
H91 H 0.2735 0.5858 0.3540 0.056 Uiso 1 1 calc R . . .
C92 C 0.2868(4) 0.5225(3) 0.4174(3) 0.0354(15) Uani 1 1 d . . . .
H92 H 0.2695 0.4896 0.3919 0.042 Uiso 1 1 calc R . . .
Sb1A Sb -0.1228(4) 0.3299(4) 0.2474(6) 0.0751(17) Uani 0.39(2) 1 d . P A 2
Cl1 Cl 0.30660(13) 0.64847(10) 0.63388(11) 0.0650(6) Uani 1 1 d . . . .
Cl2 Cl 0.43149(12) 0.64253(12) 0.73764(12) 0.0709(7) Uani 1 1 d . . . .
Cl3 Cl -0.07176(15) 0.12304(14) 0.40602(17) 0.0918(10) Uani 1 1 d . . . .
Cl4 Cl -0.21567(16) 0.17342(17) 0.36595(16) 0.1004(11) Uani 1 1 d . . . .
C1E C 0.3369(4) 0.6393(5) 0.7098(4) 0.059(3) Uani 1 1 d . . . .
H1EA H 0.3155 0.6711 0.7281 0.071 Uiso 1 1 calc R . . .
H1EB H 0.3199 0.6000 0.7199 0.071 Uiso 1 1 calc R . . .
C1F C -0.1259(7) 0.1867(5) 0.3877(7) 0.103(5) Uani 1 1 d . . . .
H1FA H -0.1143 0.2138 0.4218 0.123 Uiso 1 1 calc R . . .
H1FB H -0.1132 0.2081 0.3560 0.123 Uiso 1 1 calc R . . .
Cl5 Cl -0.0538(3) -0.01482(19) 0.6342(3) 0.1040(19) Uani 0.6667 1 d . P D .
C1G C -0.0503(8) 0.0562(6) 0.6122(9) 0.073(5) Uani 0.6667 1 d . P . .
H1GA H -0.0790 0.0581 0.5705 0.087 Uiso 0.3333 1 calc R P B 2
H1GB H -0.0759 0.0815 0.6335 0.087 Uiso 0.3333 1 calc R P B 2
H1GC H -0.0394 0.0840 0.6458 0.087 Uiso 0.3333 1 calc R P C 3
H1GD H -0.0973 0.0679 0.5840 0.087 Uiso 0.3333 1 calc R P C 3
Cl6A Cl 0.0238(6) 0.0861(6) 0.6184(9) 0.148(7) Uani 0.3333 1 d . P D 2
Cl6B Cl 0.0206(8) 0.0582(7) 0.5785(7) 0.132(6) Uani 0.3333 1 d . P D 3
Cl6 Cl -0.1047(3) 0.1990(2) 0.5480(3) 0.170(3) Uani 1 1 d . . . .
Cl7 Cl -0.2563(3) 0.2155(3) 0.5200(3) 0.237(4) Uani 1 1 d . . . .
C1H C -0.1784(8) 0.2323(7) 0.5632(6) 0.100(4) Uani 1 1 d . . . .
H1HA H -0.1771 0.2208 0.6032 0.120 Uiso 1 1 calc R . . .
H1HB H -0.1724 0.2764 0.5627 0.120 Uiso 1 1 calc R . . .
Cl8 Cl 0.6087(5) 0.0870(4) 0.5332(3) 0.086(3) Uani 0.3333 1 d D P E -1
Cl9 Cl 0.4831(6) 0.0081(5) 0.5125(4) 0.096(3) Uani 0.3333 1 d D P E -1
C1I C 0.564(2) 0.0230(15) 0.5042(17) 0.080(11) Uani 0.3333 1 d . P E -1
H1IA H 0.5577 0.0237 0.4618 0.096 Uiso 0.3333 1 calc R P E -1
H1IB H 0.5964 -0.0113 0.5207 0.096 Uiso 0.3333 1 calc R P E -1

loop_
_atom_site_aniso_label
_atom_site_aniso_U_11
_atom_site_aniso_U_22
_atom_site_aniso_U_33
_atom_site_aniso_U_23
_atom_site_aniso_U_13
_atom_site_aniso_U_12
Sb1 0.0137(9) 0.0277(8) 0.0331(12) -0.0047(5) 0.0088(6) -0.0002(5)
V1 0.0214(5) 0.0206(5) 0.0202(5) 0.0022(4) 0.0067(4) 0.0004(4)
Cr1 0.0166(4) 0.0179(5) 0.0199(5) 0.0012(3) 0.0057(3) -0.0010(3)
V2 0.0196(5) 0.0234(5) 0.0213(5) -0.0020(4) 0.0081(4) -0.0017(4)
C1 0.033(3) 0.021(3) 0.040(4) 0.004(3) 0.018(3) 0.005(3)
C2 0.036(4) 0.023(3) 0.037(4) 0.001(3) 0.012(3) 0.002(3)
C3 0.030(3) 0.021(3) 0.044(4) -0.002(3) 0.014(3) 0.000(3)
O4 0.021(2) 0.018(2) 0.024(2) 0.0028(16) 0.0061(16) -0.0005(16)
O5 0.020(2) 0.025(2) 0.026(2) -0.0005(17) 0.0071(17) -0.0015(16)
C6 0.028(3) 0.034(4) 0.042(4) 0.006(3) 0.015(3) 0.005(3)
F1 0.043(3) 0.071(4) 0.137(6) -0.029(4) 0.049(3) -0.004(3)
F2 0.050(3) 0.054(3) 0.074(3) -0.009(2) 0.031(2) -0.002(2)
F3 0.093(4) 0.057(3) 0.062(3) -0.004(3) 0.000(3) 0.030(3)
F4 0.042(3) 0.039(3) 0.082(4) -0.019(2) 0.003(2) 0.005(2)
F5 0.032(2) 0.043(3) 0.099(4) -0.026(3) 0.007(2) 0.000(2)
F6 0.075(3) 0.059(3) 0.045(3) -0.003(2) 0.017(2) -0.006(3)
N1 0.023(3) 0.028(3) 0.023(3) 0.005(2) 0.010(2) 0.003(2)
N2 0.022(2) 0.027(3) 0.021(3) 0.004(2) 0.006(2) 0.005(2)
N3 0.025(3) 0.017(2) 0.028(3) -0.002(2) 0.009(2) -0.002(2)
N4 0.028(3) 0.029(3) 0.023(3) 0.000(2) 0.009(2) -0.003(2)
N5 0.025(3) 0.020(2) 0.019(2) -0.0018(19) 0.006(2) -0.004(2)
N6 0.023(2) 0.024(3) 0.020(2) 0.002(2) 0.009(2) -0.001(2)
N7 0.024(3) 0.027(3) 0.024(3) -0.006(2) 0.008(2) -0.002(2)
N8 0.026(3) 0.024(3) 0.029(3) -0.004(2) 0.014(2) -0.001(2)
N9 0.019(2) 0.020(2) 0.023(2) -0.0004(19) 0.0042(19) -0.0030(19)
N10 0.016(2) 0.017(2) 0.024(2) 0.0002(19) 0.0058(19) -0.0015(18)
N11 0.017(2) 0.022(2) 0.021(2) 0.0029(19) 0.0060(19) -0.0018(19)
N12 0.017(2) 0.021(2) 0.021(2) 0.0026(19) 0.0029(19) 0.0015(19)
C4 0.033(3) 0.025(3) 0.022(3) 0.009(2) 0.014(3) 0.005(3)
C5 0.029(3) 0.023(3) 0.026(3) 0.007(2) 0.011(3) 0.002(2)
C7 0.025(3) 0.030(3) 0.023(3) 0.011(3) 0.009(2) 0.001(2)
C8 0.023(3) 0.027(3) 0.025(3) 0.004(2) 0.008(2) 0.002(2)
C9 0.029(3) 0.022(3) 0.025(3) 0.002(2) 0.004(2) -0.002(2)
C10 0.035(3) 0.018(3) 0.026(3) -0.004(2) 0.009(3) 0.001(2)
C11 0.034(3) 0.022(3) 0.026(3) -0.002(2) 0.008(3) -0.004(3)
C12 0.036(3) 0.024(3) 0.023(3) -0.003(2) 0.011(3) -0.004(3)
C13 0.027(3) 0.034(3) 0.025(3) 0.002(3) 0.011(3) -0.004(3)
C14 0.025(3) 0.034(3) 0.024(3) 0.001(3) 0.012(2) 0.000(3)
C15 0.028(3) 0.039(4) 0.023(3) 0.010(3) 0.007(3) 0.009(3)
C16 0.024(3) 0.057(5) 0.020(3) 0.005(3) 0.008(3) 0.004(3)
C17 0.031(3) 0.054(5) 0.024(3) -0.004(3) 0.010(3) -0.007(3)
C18 0.032(3) 0.041(4) 0.023(3) 0.001(3) 0.012(3) -0.008(3)
C19 0.029(4) 0.072(6) 0.037(4) 0.001(4) 0.008(3) -0.015(4)
C1A 0.028(4) 0.067(5) 0.029(4) 0.008(3) 0.000(3) 0.005(3)
C1B 0.037(4) 0.038(4) 0.031(4) 0.003(3) 0.012(3) -0.011(3)
C1C 0.029(3) 0.021(3) 0.032(3) -0.001(3) 0.007(3) 0.002(2)
C1D 0.033(3) 0.024(3) 0.044(4) 0.001(3) 0.013(3) 0.006(3)
C20 0.028(3) 0.032(4) 0.032(3) -0.002(3) 0.008(3) 0.002(3)
C21 0.033(4) 0.034(4) 0.058(5) -0.002(3) 0.015(3) 0.003(3)
C22 0.031(3) 0.025(3) 0.028(3) 0.000(3) 0.005(3) -0.001(3)
C23 0.036(4) 0.036(4) 0.075(6) 0.002(4) 0.017(4) 0.006(3)
C24 0.023(3) 0.029(3) 0.024(3) -0.002(2) 0.006(2) -0.005(2)
C25 0.023(3) 0.038(4) 0.021(3) -0.003(3) 0.006(2) -0.002(3)
C26 0.020(3) 0.030(3) 0.019(3) -0.007(2) 0.004(2) -0.003(2)
C27 0.032(3) 0.021(3) 0.030(3) -0.004(2) 0.016(3) -0.004(2)
C28 0.034(3) 0.022(3) 0.025(3) -0.006(2) 0.015(3) -0.003(2)
C29 0.021(3) 0.042(4) 0.032(3) -0.012(3) 0.014(3) -0.008(3)
C30 0.019(3) 0.048(4) 0.027(3) -0.011(3) 0.005(2) -0.001(3)
C31 0.020(3) 0.042(4) 0.023(3) -0.006(3) 0.008(2) 0.006(3)
C32 0.033(3) 0.023(3) 0.023(3) 0.000(2) 0.013(3) 0.001(3)
C33 0.036(3) 0.015(3) 0.022(3) 0.002(2) 0.013(3) 0.000(2)
C34 0.034(3) 0.027(3) 0.024(3) 0.002(3) 0.010(3) -0.005(3)
C35 0.053(4) 0.017(3) 0.033(4) 0.003(3) 0.017(3) 0.001(3)
C36 0.052(5) 0.016(3) 0.055(5) 0.004(3) 0.005(4) -0.001(3)
C37 0.046(4) 0.024(3) 0.040(4) 0.004(3) 0.022(3) 0.003(3)
C38 0.057(5) 0.027(4) 0.082(6) -0.001(4) 0.037(5) 0.007(4)
C39 0.039(4) 0.028(3) 0.036(4) 0.004(3) 0.021(3) 0.006(3)
C40 0.027(3) 0.054(5) 0.029(4) -0.001(3) 0.008(3) 0.010(3)
C41 0.029(3) 0.048(4) 0.046(4) -0.015(3) 0.017(3) -0.019(3)
C42 0.037(4) 0.035(4) 0.042(4) -0.006(3) 0.023(3) -0.007(3)
C43 0.055(4) 0.028(4) 0.037(4) 0.001(3) 0.028(3) -0.008(3)
C44 0.052(4) 0.027(3) 0.036(4) 0.002(3) 0.025(3) 0.000(3)
C45 0.038(4) 0.028(3) 0.030(3) 0.002(3) 0.018(3) 0.004(3)
C46 0.073(6) 0.038(4) 0.047(5) 0.015(3) 0.034(4) 0.013(4)
C47 0.084(7) 0.038(4) 0.074(6) 0.010(4) 0.050(5) -0.009(4)
C48 0.031(3) 0.040(4) 0.030(3) 0.003(3) 0.011(3) -0.011(3)
C49 0.026(3) 0.018(3) 0.024(3) 0.002(2) 0.008(2) 0.000(2)
C50 0.027(3) 0.017(3) 0.023(3) -0.001(2) 0.007(2) 0.002(2)
C51 0.024(3) 0.019(3) 0.025(3) -0.002(2) 0.007(2) -0.002(2)
C52 0.019(3) 0.022(3) 0.024(3) -0.002(2) 0.007(2) -0.005(2)
C53 0.020(3) 0.027(3) 0.026(3) 0.002(2) 0.011(2) 0.000(2)
C54 0.019(3) 0.026(3) 0.024(3) 0.002(2) 0.005(2) 0.003(2)
C55 0.021(3) 0.019(3) 0.029(3) -0.001(2) 0.011(2) -0.001(2)
C56 0.021(3) 0.022(3) 0.024(3) 0.007(2) 0.004(2) 0.001(2)
C57 0.022(3) 0.021(3) 0.031(3) 0.007(2) 0.002(2) 0.000(2)
C58 0.048(4) 0.028(4) 0.046(4) 0.003(3) 0.023(3) -0.005(3)
C59 0.056(5) 0.029(4) 0.061(5) 0.007(3) 0.030(4) -0.008(3)
C60 0.056(5) 0.023(3) 0.046(4) 0.005(3) 0.013(4) 0.000(3)
C61 0.091(7) 0.035(4) 0.044(5) -0.003(3) 0.032(5) 0.002(4)
C62 0.069(5) 0.028(4) 0.042(4) 0.003(3) 0.026(4) 0.000(3)
C63 0.021(3) 0.021(3) 0.026(3) 0.001(2) 0.008(2) -0.006(2)
C64 0.025(3) 0.020(3) 0.023(3) -0.003(2) 0.007(2) -0.006(2)
C65 0.019(3) 0.024(3) 0.021(3) 0.000(2) 0.003(2) -0.003(2)
C66 0.021(3) 0.020(3) 0.024(3) 0.002(2) 0.007(2) -0.001(2)
C67 0.024(3) 0.025(3) 0.029(3) 0.001(3) 0.003(2) 0.002(2)
C68 0.022(3) 0.020(3) 0.029(3) -0.001(2) 0.007(2) 0.001(2)
C69 0.019(3) 0.023(3) 0.032(3) 0.002(2) 0.007(2) 0.001(2)
C70 0.021(3) 0.044(4) 0.035(4) -0.003(3) -0.001(3) 0.005(3)
C71 0.026(3) 0.049(4) 0.047(4) 0.001(3) 0.017(3) 0.013(3)
C72 0.022(3) 0.033(4) 0.056(5) 0.005(3) 0.015(3) 0.007(3)
C73 0.018(3) 0.034(4) 0.044(4) 0.004(3) 0.002(3) -0.001(3)
C74 0.018(3) 0.031(3) 0.036(4) 0.001(3) 0.008(3) -0.003(2)
C75 0.025(3) 0.026(3) 0.042(4) 0.001(3) 0.010(3) -0.002(3)
C76 0.021(3) 0.026(3) 0.037(4) 0.003(3) 0.008(3) -0.007(2)
C77 0.027(3) 0.019(3) 0.032(3) 0.012(2) 0.010(3) 0.008(2)
C78 0.026(3) 0.030(3) 0.028(3) 0.007(3) 0.011(3) 0.007(3)
C79 0.019(3) 0.025(3) 0.028(3) 0.010(2) 0.006(2) 0.000(2)
C80 0.027(3) 0.036(4) 0.030(3) 0.002(3) 0.005(3) -0.004(3)
C81 0.034(4) 0.038(4) 0.035(4) 0.001(3) 0.003(3) -0.003(3)
C82 0.018(3) 0.039(4) 0.040(4) 0.015(3) 0.001(3) 0.000(3)
C83 0.025(3) 0.041(4) 0.042(4) 0.006(3) 0.012(3) 0.009(3)
C84 0.018(3) 0.036(4) 0.033(3) 0.005(3) 0.003(3) -0.001(3)
C85 0.022(3) 0.028(3) 0.033(3) 0.000(3) 0.010(3) -0.006(2)
C86 0.024(3) 0.024(3) 0.030(3) 0.000(2) 0.010(2) -0.004(2)
C87 0.023(3) 0.018(3) 0.033(3) 0.002(2) 0.009(3) 0.000(2)
C88 0.028(3) 0.027(3) 0.043(4) 0.007(3) 0.008(3) -0.003(3)
C89 0.028(3) 0.025(3) 0.061(5) 0.001(3) 0.009(3) -0.006(3)
C90 0.035(4) 0.025(4) 0.067(5) 0.018(3) 0.021(4) 0.002(3)
C91 0.070(5) 0.033(4) 0.045(4) 0.010(3) 0.031(4) 0.005(4)
C92 0.053(4) 0.021(3) 0.036(4) 0.007(3) 0.019(3) 0.004(3)
Sb1A 0.054(3) 0.043(2) 0.100(4) -0.023(2) -0.0192(19) 0.0120(16)
Cl1 0.0631(14) 0.0462(12) 0.0722(15) 0.0032(11) 0.0005(11) -0.0127(10)
Cl2 0.0359(11) 0.0719(16) 0.0930(18) -0.0312(14) 0.0017(11) -0.0061(10)
Cl3 0.0548(15) 0.0728(18) 0.149(3) 0.0013(18) 0.0329(17) -0.0072(13)
Cl4 0.0603(16) 0.114(3) 0.109(3) 0.014(2) -0.0006(16) 0.0093(16)
C1E 0.030(4) 0.080(6) 0.065(6) -0.036(5) 0.010(4) -0.009(4)
C1F 0.081(8) 0.058(7) 0.162(14) 0.006(8) 0.026(9) -0.001(6)
Cl5 0.079(3) 0.051(2) 0.196(6) 0.046(3) 0.063(3) 0.000(2)
C1G 0.053(8) 0.035(7) 0.139(15) 0.017(8) 0.045(9) 0.010(6)
Cl6A 0.049(5) 0.088(8) 0.29(2) 0.041(10) 0.020(9) -0.043(6)
Cl6B 0.113(9) 0.151(13) 0.183(14) 0.102(11) 0.120(11) 0.039(9)
Cl6 0.174(5) 0.150(4) 0.243(6) 0.096(4) 0.147(5) 0.056(4)
Cl7 0.155(5) 0.211(6) 0.242(7) -0.141(6) -0.093(5) 0.086(4)
C1H 0.120(11) 0.105(10) 0.083(9) 0.015(8) 0.043(8) 0.001(9)
Cl8 0.122(7) 0.081(5) 0.067(5) 0.039(4) 0.048(5) 0.065(5)
Cl9 0.111(9) 0.116(8) 0.050(5) 0.004(5) 0.007(5) 0.035(7)
C1I 0.09(2) 0.07(2) 0.11(3) -0.04(2) 0.07(2) -0.028(18)

loop_
_atom_type_symbol
_atom_type_description
_atom_type_scat_dispersion_real
_atom_type_scat_dispersion_imag
_atom_type_scat_source
C C 0.0033 0.0016 'International Tables Vol C Tables 4.2.6.8 and 6.1.1.4'
H H 0.0000 0.0000 'International Tables Vol C Tables 4.2.6.8 and 6.1.1.4'
Cl Cl 0.1484 0.1585 'International Tables Vol C Tables 4.2.6.8 and 6.1.1.4'
Cr Cr 0.3209 0.6236 'International Tables Vol C Tables 4.2.6.8 and 6.1.1.4'
F F 0.0171 0.0103 'International Tables Vol C Tables 4.2.6.8 and 6.1.1.4'
N N 0.0061 0.0033 'International Tables Vol C Tables 4.2.6.8 and 6.1.1.4'
O O 0.0106 0.0060 'International Tables Vol C Tables 4.2.6.8 and 6.1.1.4'
Sb Sb -0.5866 1.5461 'International Tables Vol C Tables 4.2.6.8 and 6.1.1.4'
V V 0.3005 0.5294 'International Tables Vol C Tables 4.2.6.8 and 6.1.1.4'

loop_
_geom_angle_atom_site_label_1
_geom_angle_atom_site_label_2
_geom_angle_atom_site_label_3
_geom_angle
F1 Sb1 F5 88.3(2)
F1 Sb1 F6 90.3(3)
F2 Sb1 F1 178.8(3)
F2 Sb1 F4 91.8(2)
F2 Sb1 F5 91.4(2)
F2 Sb1 F6 88.5(3)
F3 Sb1 F1 90.3(3)
F3 Sb1 F2 90.8(3)
F3 Sb1 F4 92.5(3)
F3 Sb1 F5 89.5(3)
F3 Sb1 F6 177.8(3)
F4 Sb1 F1 88.4(3)
F4 Sb1 F5 176.2(3)
F4 Sb1 F6 89.6(3)
F5 Sb1 F6 88.5(3)
O4 V1 N1 106.6(2)
O4 V1 N2 107.4(2)
O4 V1 N3 108.5(2)
O4 V1 N4 108.5(2)
N1 V1 N2 89.1(2)
N1 V1 N3 144.9(2)
N1 V1 N4 80.2(2)
N2 V1 N3 80.4(2)
N4 V1 N2 144.1(2)
N4 V1 N3 88.9(2)
O4 Cr1 N9 89.20(18)
O4 Cr1 N10 89.53(18)
O4 Cr1 N11 91.92(18)
O4 Cr1 N12 89.44(18)
O5 Cr1 O4 178.80(18)
O5 Cr1 N9 89.71(19)
O5 Cr1 N10 89.98(18)
O5 Cr1 N11 89.17(18)
O5 Cr1 N12 91.06(18)
N9 Cr1 N10 90.06(19)
N9 Cr1 N11 178.9(2)
N9 Cr1 N12 90.12(19)
N10 Cr1 N11 90.19(19)
N10 Cr1 N12 178.9(2)
N11 Cr1 N12 89.65(19)
O5 V2 N5 108.1(2)
O5 V2 N6 108.0(2)
O5 V2 N7 108.8(2)
O5 V2 N8 107.7(2)
N5 V2 N7 143.2(2)
N6 V2 N5 88.6(2)
N6 V2 N7 80.1(2)
N6 V2 N8 144.3(2)
N8 V2 N5 80.6(2)
N8 V2 N7 88.3(2)
H1A C1 H1B 109.5
H1A C1 H1C 109.5
H1B C1 H1C 109.5
C4 C1 H1A 109.5
C4 C1 H1B 109.5
C4 C1 H1C 109.5
H2A C2 H2B 109.5
H2A C2 H2C 109.5
H2B C2 H2C 109.5
C10 C2 H2A 109.5
C10 C2 H2B 109.5
C10 C2 H2C 109.5
H3A C3 H3B 109.5
H3A C3 H3C 109.5
H3B C3 H3C 109.5
C7 C3 H3A 109.5
C7 C3 H3B 109.5
C7 C3 H3C 109.5
V1 O4 Cr1 176.9(3)
V2 O5 Cr1 178.1(3)
H6A C6 H6B 109.5
H6A C6 H6C 109.5
H6B C6 H6C 109.5
C26 C6 H6A 109.5
C26 C6 H6B 109.5
C26 C6 H6C 109.5
C4 N1 V1 114.9(4)
C4 N1 C14 125.9(5)
C14 N1 V1 115.9(4)
C7 N2 V1 116.3(4)
C7 N2 C8 125.8(5)
C8 N2 V1 115.6(4)
C9 N3 V1 115.8(4)
C10 N3 V1 116.5(4)
C10 N3 C9 125.9(5)
C12 N4 V1 116.3(4)
C12 N4 C13 125.8(5)
C13 N4 V1 115.4(4)
C24 N5 V2 115.1(4)
C24 N5 C33 125.5(5)
C33 N5 V2 116.0(4)
C26 N6 V2 115.0(4)
C26 N6 C27 125.4(5)
C27 N6 V2 116.1(4)
C28 N7 V2 115.3(4)
C29 N7 V2 115.8(4)
C29 N7 C28 126.8(5)
C31 N8 V2 115.7(4)
C31 N8 C32 125.8(5)
C32 N8 V2 115.0(4)
C49 N9 Cr1 126.3(4)
C49 N9 C66 107.5(5)
C66 N9 Cr1 126.3(4)
C51 N10 Cr1 126.5(4)
C51 N10 C52 107.8(5)
C52 N10 Cr1 125.7(4)
C54 N11 Cr1 126.7(4)
C54 N11 C55 107.0(5)
C55 N11 Cr1 126.3(4)
C63 N12 Cr1 126.4(4)
C63 N12 C64 107.8(5)
C64 N12 Cr1 125.8(4)
N1 C4 C1 122.0(6)
N1 C4 C5 121.1(5)
C5 C4 C1 116.7(6)
C4 C5 H5 115.6
C7 C5 C4 128.9(6)
C7 C5 H5 115.6
N2 C7 C3 122.8(5)
N2 C7 C5 121.0(6)
C5 C7 C3 116.0(6)
N2 C8 C9 114.4(5)
C22 C8 N2 126.6(6)
C22 C8 C9 118.8(6)
N3 C9 C8 113.8(5)
C1C C9 N3 126.8(6)
C1C C9 C8 119.2(6)
N3 C10 C2 122.8(6)
N3 C10 C11 121.3(6)
C11 C10 C2 116.0(6)
C10 C11 H11 115.3
C10 C11 C12 129.3(6)
C12 C11 H11 115.3
N4 C12 C11 120.7(6)
N4 C12 C1B 122.4(6)
C11 C12 C1B 116.8(6)
C14 C13 N4 113.7(5)
C18 C13 N4 126.9(6)
C18 C13 C14 119.2(6)
C13 C14 N1 114.7(5)
C13 C14 C15 118.3(6)
C15 C14 N1 126.6(6)
C14 C15 H15 119.2
C16 C15 C14 121.5(6)
C16 C15 H15 119.2
C15 C16 C1A 118.5(7)
C17 C16 C15 119.6(6)
C17 C16 C1A 121.8(7)
C16 C17 C18 119.5(6)
C16 C17 C19 120.9(7)
C18 C17 C19 119.6(7)
C13 C18 H18 119.1
C17 C18 C13 121.7(7)
C17 C18 H18 119.1
C17 C19 H19A 109.5
C17 C19 H19B 109.5
C17 C19 H19C 109.5
H19A C19 H19B 109.5
H19A C19 H19C 109.5
H19B C19 H19C 109.5
C16 C1A H1AA 109.5
C16 C1A H1AB 109.5
C16 C1A H1AC 109.5
H1AA C1A H1AB 109.5
H1AA C1A H1AC 109.5
H1AB C1A H1AC 109.5
C12 C1B H1BA 109.5
C12 C1B H1BB 109.5
C12 C1B H1BC 109.5
H1BA C1B H1BB 109.5
H1BA C1B H1BC 109.5
H1BB C1B H1BC 109.5
C9 C1C H1CA 119.2
C9 C1C C1D 121.5(6)
C1D C1C H1CA 119.2
C1C C1D C20 119.3(6)
C1C C1D C23 119.4(6)
C20 C1D C23 121.3(6)
C1D C20 C21 120.5(6)
C22 C20 C1D 119.7(6)
C22 C20 C21 119.8(6)
C20 C21 H21A 109.5
C20 C21 H21B 109.5
C20 C21 H21C 109.5
H21A C21 H21B 109.5
H21A C21 H21C 109.5
H21B C21 H21C 109.5
C8 C22 C20 121.4(6)
C8 C22 H22 119.3
C20 C22 H22 119.3
C1D C23 H23A 109.5
C1D C23 H23B 109.5
C1D C23 H23C 109.5
H23A C23 H23B 109.5
H23A C23 H23C 109.5
H23B C23 H23C 109.5
N5 C24 C25 120.2(5)
N5 C24 C48 122.5(6)
C25 C24 C48 117.2(6)
C24 C25 H25 114.9
C24 C25 C26 130.1(6)
C26 C25 H25 114.9
N6 C26 C6 123.2(5)
N6 C26 C25 119.5(5)
C25 C26 C6 117.2(5)
N6 C27 C28 114.4(5)
C45 C27 N6 126.1(6)
C45 C27 C28 119.3(6)
N7 C28 C27 114.0(5)
C42 C28 N7 127.8(6)
C42 C28 C27 118.1(6)
N7 C29 C30 120.8(6)
N7 C29 C41 122.0(6)
C30 C29 C41 117.2(6)
C29 C30 H30 115.1
C31 C30 C29 129.8(6)
C31 C30 H30 115.1
N8 C31 C30 119.8(6)
N8 C31 C40 122.6(6)
C30 C31 C40 117.4(6)
C33 C32 N8 114.8(5)
C39 C32 N8 125.6(6)
C39 C32 C33 119.4(6)
C32 C33 N5 113.5(5)
C34 C33 N5 127.7(6)
C34 C33 C32 118.6(6)
C33 C34 H34 118.8
C35 C34 C33 122.4(6)
C35 C34 H34 118.8
C34 C35 C36 120.9(7)
C34 C35 C37 119.1(6)
C37 C35 C36 119.9(6)
C35 C36 H36A 109.5
C35 C36 H36B 109.5
C35 C36 H36C 109.5
H36A C36 H36B 109.5
H36A C36 H36C 109.5
H36B C36 H36C 109.5
C35 C37 C38 120.7(6)
C39 C37 C35 119.7(6)
C39 C37 C38 119.6(7)
C37 C38 H38A 109.5
C37 C38 H38B 109.5
C37 C38 H38C 109.5
H38A C38 H38B 109.5
H38A C38 H38C 109.5
H38B C38 H38C 109.5
C32 C39 H39 119.6
C37 C39 C32 120.7(6)
C37 C39 H39 119.6
C31 C40 H40A 109.5
C31 C40 H40B 109.5
C31 C40 H40C 109.5
H40A C40 H40B 109.5
H40A C40 H40C 109.5
H40B C40 H40C 109.5
C29 C41 H41A 109.5
C29 C41 H41B 109.5
C29 C41 H41C 109.5
H41A C41 H41B 109.5
H41A C41 H41C 109.5
H41B C41 H41C 109.5
C28 C42 H42 119.0
C28 C42 C43 122.0(6)
C43 C42 H42 119.0
C42 C43 C47 118.4(7)
C44 C43 C42 119.4(6)
C44 C43 C47 122.1(7)
C43 C44 C46 120.3(6)
C45 C44 C43 118.8(6)
C45 C44 C46 120.9(7)
C27 C45 H45 118.9
C44 C45 C27 122.2(6)
C44 C45 H45 118.9
C44 C46 H46A 109.5
C44 C46 H46B 109.5
C44 C46 H46C 109.5
H46A C46 H46B 109.5
H46A C46 H46C 109.5
H46B C46 H46C 109.5
C43 C47 H47A 109.5
C43 C47 H47B 109.5
C43 C47 H47C 109.5
H47A C47 H47B 109.5
H47A C47 H47C 109.5
H47B C47 H47C 109.5
C24 C48 H48A 109.5
C24 C48 H48B 109.5
C24 C48 H48C 109.5
H48A C48 H48B 109.5
H48A C48 H48C 109.5
H48B C48 H48C 109.5
N9 C49 C50 125.1(5)
N9 C49 C68 109.3(5)
C50 C49 C68 125.4(5)
C49 C50 C51 125.1(5)
C49 C50 C87 115.4(5)
C51 C50 C87 119.4(5)
N10 C51 C50 125.0(5)
N10 C51 C86 109.7(5)
C50 C51 C86 125.3(5)
N10 C52 C53 126.2(5)
N10 C52 C85 108.1(5)
C53 C52 C85 125.4(5)
C52 C53 C54 124.4(5)
C52 C53 C79 118.0(5)
C54 C53 C79 117.7(5)
N11 C54 C53 125.0(5)
N11 C54 C78 109.1(5)
C53 C54 C78 125.9(5)
N11 C55 C56 125.8(5)
N11 C55 C77 108.5(5)
C56 C55 C77 125.5(5)
C55 C56 C57 117.6(5)
C55 C56 C63 124.0(5)
C63 C56 C57 118.4(5)
C58 C57 C56 122.7(6)
C62 C57 C56 119.1(6)
C62 C57 C58 118.1(6)
C57 C58 H58 119.5
C59 C58 C57 120.9(7)
C59 C58 H58 119.5
C58 C59 H59 119.9
C60 C59 C58 120.3(7)
C60 C59 H59 119.9
C59 C60 H60 120.5
C59 C60 C61 119.0(7)
C61 C60 H60 120.5
C60 C61 H61 119.9
C62 C61 C60 120.2(8)
C62 C61 H61 119.9
C57 C62 H62 119.3
C61 C62 C57 121.4(7)
C61 C62 H62 119.3
N12 C63 C56 125.6(5)
N12 C63 C76 109.3(5)
C56 C63 C76 125.1(5)
N12 C64 C65 125.6(5)
N12 C64 C75 109.0(5)
C65 C64 C75 125.2(5)
C64 C65 C69 117.7(5)
C66 C65 C64 124.9(5)
C66 C65 C69 117.3(5)
N9 C66 C65 125.4(5)
N9 C66 C67 108.8(5)
C65 C66 C67 125.8(5)
C66 C67 H67 126.3
C68 C67 C66 107.3(5)
C68 C67 H67 126.3
C49 C68 H68 126.5
C67 C68 C49 107.1(5)
C67 C68 H68 126.5
C70 C69 C65 120.9(5)
C70 C69 C74 119.4(6)
C74 C69 C65 119.7(6)
C69 C70 H70 119.9
C69 C70 C71 120.3(6)
C71 C70 H70 119.9
C70 C71 H71 119.3
C72 C71 C70 121.3(7)
C72 C71 H71 119.3
C71 C72 H72 120.3
C71 C72 C73 119.4(6)
C73 C72 H72 120.3
C72 C73 H73 119.8
C72 C73 C74 120.4(6)
C74 C73 H73 119.8
C69 C74 C73 119.2(6)
C69 C74 H74 120.4
C73 C74 H74 120.4
C64 C75 H75 126.5
C76 C75 C64 107.0(5)
C76 C75 H75 126.5
C63 C76 H76 126.7
C75 C76 C63 106.7(5)
C75 C76 H76 126.7
C55 C77 H77 125.9
C78 C77 C55 108.3(5)
C78 C77 H77 125.9
C54 C78 H78 126.5
C77 C78 C54 106.9(5)
C77 C78 H78 126.5
C80 C79 C53 119.2(6)
C80 C79 C84 118.7(6)
C84 C79 C53 122.0(6)
C79 C80 H80 120.0
C79 C80 C81 120.1(7)
C81 C80 H80 120.0
C80 C81 H81 119.7
C82 C81 C80 120.6(7)
C82 C81 H81 119.7
C81 C82 H82 120.0
C83 C82 C81 120.0(6)
C83 C82 H82 120.0
C82 C83 H83 120.2
C82 C83 C84 119.6(6)
C84 C83 H83 120.2
C79 C84 C83 121.0(6)
C79 C84 H84 119.5
C83 C84 H84 119.5
C52 C85 H85 126.0
C86 C85 C52 108.0(5)
C86 C85 H85 126.0
C51 C86 H86 126.8
C85 C86 C51 106.3(5)
C85 C86 H86 126.8
C88 C87 C50 121.6(6)
C92 C87 C50 119.5(5)
C92 C87 C88 118.8(6)
C87 C88 H88 119.6
C89 C88 C87 120.8(7)
C89 C88 H88 119.6
C88 C89 H89 119.9
C90 C89 C88 120.2(7)
C90 C89 H89 119.9
C89 C90 H90 120.3
C89 C90 C91 119.5(6)
C91 C90 H90 120.3
C90 C91 H91 119.6
C90 C91 C92 120.7(7)
C92 C91 H91 119.6
C87 C92 C91 120.0(7)
C87 C92 H92 120.0
C91 C92 H92 120.0
F1 Sb1A F2 169.1(9)
F1 Sb1A F3 89.0(4)
F1 Sb1A F4 90.5(4)
F1 Sb1A F5 95.5(6)
F1 Sb1A F6 101.7(9)
F2 Sb1A F3 80.9(7)
F4 Sb1A F2 84.4(6)
F4 Sb1A F3 84.6(6)
F5 Sb1A F2 88.1(4)
F5 Sb1A F3 85.8(5)
F5 Sb1A F4 168.6(11)
F6 Sb1A F2 88.2(3)
F6 Sb1A F3 168.9(8)
F6 Sb1A F4 92.2(4)
F6 Sb1A F5 96.1(6)
Cl1 C1E H1EA 109.2
Cl1 C1E H1EB 109.2
Cl2 C1E Cl1 112.1(5)
Cl2 C1E H1EA 109.2
Cl2 C1E H1EB 109.2
H1EA C1E H1EB 107.9
Cl3 C1F H1FA 108.6
Cl3 C1F H1FB 108.6
Cl4 C1F Cl3 114.9(7)
Cl4 C1F H1FA 108.6
Cl4 C1F H1FB 108.6
H1FA C1F H1FB 107.5
Cl5 C1G H1GA 107.3
Cl5 C1G H1GB 107.3
Cl5 C1G H1GC 110.5
Cl5 C1G H1GD 110.5
Cl5 C1G Cl6B 106.1(9)
H1GA C1G H1GB 106.9
H1GC C1G H1GD 108.7
Cl6A C1G Cl5 120.1(10)
Cl6A C1G H1GA 107.3
Cl6A C1G H1GB 107.3
Cl6B C1G H1GC 110.5
Cl6B C1G H1GD 110.5
Cl6 C1H H1HA 108.4
Cl6 C1H H1HB 108.4
Cl7 C1H Cl6 115.7(9)
Cl7 C1H H1HA 108.4
Cl7 C1H H1HB 108.4
H1HA C1H H1HB 107.4
Cl8 C1I H1IA 107.4
Cl8 C1I H1IB 107.4
Cl9 C1I Cl8 119.6(18)
Cl9 C1I H1IA 107.4
Cl9 C1I H1IB 107.4
H1IA C1I H1IB 107.0

loop_
_geom_bond_atom_site_label_1
_geom_bond_atom_site_label_2
_geom_bond_distance
Sb1 F1 1.880(5)
Sb1 F2 1.841(5)
Sb1 F3 1.836(6)
Sb1 F4 1.844(5)
Sb1 F5 1.890(5)
Sb1 F6 1.915(6)
V1 O4 1.649(4)
V1 N1 1.982(5)
V1 N2 2.003(5)
V1 N3 2.007(5)
V1 N4 2.002(5)
Cr1 O4 1.946(4)
Cr1 O5 1.941(4)
Cr1 N9 2.017(5)
Cr1 N10 2.024(5)
Cr1 N11 2.028(5)
Cr1 N12 2.036(5)
V2 O5 1.656(4)
V2 N5 1.993(5)
V2 N6 1.982(5)
V2 N7 2.013(5)
V2 N8 1.990(5)
C1 H1A 0.9800
C1 H1B 0.9800
C1 H1C 0.9800
C1 C4 1.498(8)
C2 H2A 0.9800
C2 H2B 0.9800
C2 H2C 0.9800
C2 C10 1.510(9)
C3 H3A 0.9800
C3 H3B 0.9800
C3 H3C 0.9800
C3 C7 1.511(9)
C6 H6A 0.9800
C6 H6B 0.9800
C6 H6C 0.9800
C6 C26 1.503(9)
F1 Sb1A 1.725(12)
F2 Sb1A 2.013(14)
F3 Sb1A 2.024(15)
F4 Sb1A 1.926(10)
F5 Sb1A 1.825(8)
F6 Sb1A 1.745(13)
N1 C4 1.351(8)
N1 C14 1.412(8)
N2 C7 1.341(8)
N2 C8 1.421(8)
N3 C9 1.420(8)
N3 C10 1.352(8)
N4 C12 1.352(8)
N4 C13 1.421(8)
N5 C24 1.349(8)
N5 C33 1.416(7)
N6 C26 1.363(7)
N6 C27 1.412(8)
N7 C28 1.411(8)
N7 C29 1.354(8)
N8 C31 1.339(8)
N8 C32 1.426(8)
N9 C49 1.372(7)
N9 C66 1.376(7)
N10 C51 1.362(7)
N10 C52 1.383(7)
N11 C54 1.376(7)
N11 C55 1.376(7)
N12 C63 1.366(7)
N12 C64 1.367(7)
C4 C5 1.400(9)
C5 H5 0.9500
C5 C7 1.396(9)
C8 C9 1.429(8)
C8 C22 1.386(9)
C9 C1C 1.383(9)
C10 C11 1.392(9)
C11 H11 0.9500
C11 C12 1.397(9)
C12 C1B 1.505(9)
C13 C14 1.404(9)
C13 C18 1.391(9)
C14 C15 1.406(9)
C15 H15 0.9500
C15 C16 1.390(10)
C16 C17 1.378(11)
C16 C1A 1.517(9)
C17 C18 1.390(10)
C17 C19 1.516(10)
C18 H18 0.9500
C19 H19A 0.9800
C19 H19B 0.9800
C19 H19C 0.9800
C1A H1AA 0.9800
C1A H1AB 0.9800
C1A H1AC 0.9800
C1B H1BA 0.9800
C1B H1BB 0.9800
C1B H1BC 0.9800
C1C H1CA 0.9500
C1C C1D 1.393(9)
C1D C20 1.400(9)
C1D C23 1.507(9)
C20 C21 1.513(10)
C20 C22 1.394(9)
C21 H21A 0.9800
C21 H21B 0.9800
C21 H21C 0.9800
C22 H22 0.9500
C23 H23A 0.9800
C23 H23B 0.9800
C23 H23C 0.9800
C24 C25 1.394(9)
C24 C48 1.508(8)
C25 H25 0.9500
C25 C26 1.398(9)
C27 C28 1.414(9)
C27 C45 1.391(9)
C28 C42 1.395(9)
C29 C30 1.393(10)
C29 C41 1.518(9)
C30 H30 0.9500
C30 C31 1.390(10)
C31 C40 1.491(9)
C32 C33 1.412(9)
C32 C39 1.404(9)
C33 C34 1.389(8)
C34 H34 0.9500
C34 C35 1.382(9)
C35 C36 1.497(9)
C35 C37 1.402(10)
C36 H36A 0.9800
C36 H36B 0.9800
C36 H36C 0.9800
C37 C38 1.514(10)
C37 C39 1.395(10)
C38 H38A 0.9800
C38 H38B 0.9800
C38 H38C 0.9800
C39 H39 0.9500
C40 H40A 0.9800
C40 H40B 0.9800
C40 H40C 0.9800
C41 H41A 0.9800
C41 H41B 0.9800
C41 H41C 0.9800
C42 H42 0.9500
C42 C43 1.398(10)
C43 C44 1.395(10)
C43 C47 1.505(10)
C44 C45 1.389(9)
C44 C46 1.494(10)
C45 H45 0.9500
C46 H46A 0.9800
C46 H46B 0.9800
C46 H46C 0.9800
C47 H47A 0.9800
C47 H47B 0.9800
C47 H47C 0.9800
C48 H48A 0.9800
C48 H48B 0.9800
C48 H48C 0.9800
C49 C50 1.401(8)
C49 C68 1.442(8)
C50 C51 1.404(8)
C50 C87 1.514(8)
C51 C86 1.453(8)
C52 C53 1.399(8)
C52 C85 1.450(8)
C53 C54 1.410(8)
C53 C79 1.501(8)
C54 C78 1.446(8)
C55 C56 1.399(8)
C55 C77 1.441(8)
C56 C57 1.503(8)
C56 C63 1.412(8)
C57 C58 1.383(9)
C57 C62 1.377(10)
C58 H58 0.9500
C58 C59 1.382(10)
C59 H59 0.9500
C59 C60 1.375(11)
C60 H60 0.9500
C60 C61 1.386(11)
C61 H61 0.9500
C61 C62 1.372(11)
C62 H62 0.9500
C63 C76 1.454(8)
C64 C65 1.401(8)
C64 C75 1.456(8)
C65 C66 1.394(8)
C65 C69 1.504(8)
C66 C67 1.447(8)
C67 H67 0.9500
C67 C68 1.362(9)
C68 H68 0.9500
C69 C70 1.376(9)
C69 C74 1.405(9)
C70 H70 0.9500
C70 C71 1.381(9)
C71 H71 0.9500
C71 C72 1.375(10)
C72 H72 0.9500
C72 C73 1.377(10)
C73 H73 0.9500
C73 C74 1.407(9)
C74 H74 0.9500
C75 H75 0.9500
C75 C76 1.364(9)
C76 H76 0.9500
C77 H77 0.9500
C77 C78 1.337(9)
C78 H78 0.9500
C79 C80 1.387(9)
C79 C84 1.393(9)
C80 H80 0.9500
C80 C81 1.391(9)
C81 H81 0.9500
C81 C82 1.389(10)
C82 H82 0.9500
C82 C83 1.368(10)
C83 H83 0.9500
C83 C84 1.400(9)
C84 H84 0.9500
C85 H85 0.9500
C85 C86 1.359(9)
C86 H86 0.9500
C87 C88 1.393(9)
C87 C92 1.382(9)
C88 H88 0.9500
C88 C89 1.389(9)
C89 H89 0.9500
C89 C90 1.368(11)
C90 H90 0.9500
C90 C91 1.385(11)
C91 H91 0.9500
C91 C92 1.392(10)
C92 H92 0.9500
Cl1 C1E 1.755(10)
Cl2 C1E 1.746(8)
Cl3 C1F 1.738(12)
Cl4 C1F 1.678(13)
C1E H1EA 0.9900
C1E H1EB 0.9900
C1F H1FA 0.9900
C1F H1FB 0.9900
Cl5 C1G 1.675(13)
C1G H1GA 0.9900
C1G H1GB 0.9900
C1G H1GC 0.9900
C1G H1GD 0.9900
C1G Cl6A 1.544(16)
C1G Cl6B 1.791(17)
Cl6 C1H 1.740(14)
Cl7 C1H 1.595(15)
C1H H1HA 0.9900
C1H H1HB 0.9900
Cl8 C1I 1.70(3)
Cl9 C1I 1.67(3)
C1I H1IA 0.9900
C1I H1IB 0.9900

loop_
_geom_torsion_atom_site_label_1
_geom_torsion_atom_site_label_2
_geom_torsion_atom_site_label_3
_geom_torsion_atom_site_label_4
_geom_torsion
Sb1 F1 Sb1A F2 1.4(13)
Sb1 F1 Sb1A F3 -22(2)
Sb1 F1 Sb1A F4 63(2)
Sb1 F1 Sb1A F5 -107(3)
Sb1 F1 Sb1A F6 155(3)
Sb1 F5 Sb1A F1 126(2)
Sb1 F5 Sb1A F2 -43.4(18)
Sb1 F5 Sb1A F3 37.7(19)
Sb1 F5 Sb1A F4 5.3(11)
Sb1 F5 Sb1A F6 -131(2)
Sb1 F6 Sb1A F1 -154(3)
Sb1 F6 Sb1A F2 21(2)
Sb1 F6 Sb1A F3 10.2(15)
Sb1 F6 Sb1A F4 -63(3)
Sb1 F6 Sb1A F5 109(3)
V1 N1 C4 C1 142.7(5)
V1 N1 C4 C5 -32.7(7)
V1 N1 C14 C13 2.7(7)
V1 N1 C14 C15 176.5(5)
V1 N2 C7 C3 -149.3(5)
V1 N2 C7 C5 26.6(7)
V1 N2 C8 C9 0.4(7)
V1 N2 C8 C22 -174.0(5)
V1 N3 C9 C8 0.8(7)
V1 N3 C9 C1C 176.2(5)
V1 N3 C10 C2 151.7(5)
V1 N3 C10 C11 -26.4(7)
V1 N4 C12 C11 29.8(7)
V1 N4 C12 C1B -147.0(5)
V1 N4 C13 C14 1.0(7)
V1 N4 C13 C18 -174.2(5)
Cr1 N9 C49 C50 -5.1(8)
Cr1 N9 C49 C68 179.8(4)
Cr1 N9 C66 C65 -4.5(9)
Cr1 N9 C66 C67 178.8(4)
Cr1 N10 C51 C50 5.9(8)
Cr1 N10 C51 C86 -176.4(4)
Cr1 N10 C52 C53 4.0(8)
Cr1 N10 C52 C85 178.1(4)
Cr1 N11 C54 C53 -4.5(8)
Cr1 N11 C54 C78 177.4(4)
Cr1 N11 C55 C56 -4.8(9)
Cr1 N11 C55 C77 180.0(4)
Cr1 N12 C63 C56 4.1(9)
Cr1 N12 C63 C76 -178.3(4)
Cr1 N12 C64 C65 5.0(8)
Cr1 N12 C64 C75 -179.2(4)
V2 N5 C24 C25 30.7(7)
V2 N5 C24 C48 -146.1(5)
V2 N5 C33 C32 0.0(6)
V2 N5 C33 C34 -174.4(5)
V2 N6 C26 C6 144.9(5)
V2 N6 C26 C25 -32.3(7)
V2 N6 C27 C28 2.3(7)
V2 N6 C27 C45 176.8(5)
V2 N7 C28 C27 0.8(6)
V2 N7 C28 C42 -175.1(5)
V2 N7 C29 C30 24.4(7)
V2 N7 C29 C41 -153.7(5)
V2 N8 C31 C30 -33.6(7)
V2 N8 C31 C40 142.4(5)
V2 N8 C32 C33 1.7(7)
V2 N8 C32 C39 176.1(5)
C1 C4 C5 C7 176.5(6)
C2 C10 C11 C12 169.5(6)
F1 Sb1 F3 Sb1A -25(3)
F1 Sb1 F4 Sb1A 47.1(19)
F1 Sb1 F5 Sb1A -47.5(19)
F2 Sb1 F3 Sb1A 154(3)
F2 Sb1 F4 Sb1A -132(2)
F2 Sb1 F5 Sb1A 131(2)
F3 Sb1_a F1 Sb1A_b 156(3)
F3 Sb1 F2 Sb1A -156(3)
F3 Sb1 F4 Sb1A 137(2)
F3 Sb1 F5 Sb1A -138(2)
F4 Sb1 F1 Sb1A -111(3)
F4 Sb1 F2 Sb1A 111(3)
F4 Sb1 F3 Sb1A -114(3)
F5 Sb1 F1 Sb1A 67(2)
F5 Sb1 F2 Sb1A -67(3)
F5 Sb1 F3 Sb1A 63(3)
F6 Sb1 F1 Sb1A -22(2)
F6 Sb1 F2 Sb1A 22(3)
F6 Sb1 F4 Sb1A -43.1(19)
F6 Sb1 F5 Sb1A 42.8(19)
N1 C4 C5 C7 -7.8(10)
N1 C14 C15 C16 -175.5(6)
N2 C8 C9 N3 -0.7(8)
N2 C8 C9 C1C -176.5(5)
N2 C8 C22 C20 177.8(6)
N3 C9 C1C C1D -176.5(6)
N3 C10 C11 C12 -12.3(10)
N4 C13 C14 N1 -2.4(8)
N4 C13 C14 C15 -176.7(5)
N4 C13 C18 C17 176.5(6)
N5 C24 C25 C26 9.3(10)
N5 C33 C34 C35 177.1(6)
N6 C27 C28 N7 -1.9(7)
N6 C27 C28 C42 174.4(5)
N6 C27 C45 C44 -176.4(6)
N7 C28 C42 C43 177.5(6)
N7 C29 C30 C31 14.8(10)
N8 C32 C33 N5 -1.1(7)
N8 C32 C33 C34 173.9(5)
N8 C32 C39 C37 -175.6(6)
N9 C49 C50 C51 -8.1(10)
N9 C49 C50 C87 176.5(5)
N9 C49 C68 C67 1.8(7)
N9 C66 C67 C68 1.9(7)
N10 C51 C86 C85 -2.6(7)
N10 C52 C53 C54 8.8(10)
N10 C52 C53 C79 -170.8(5)
N10 C52 C85 C86 -2.0(7)
N11 C54 C78 C77 4.4(7)
N11 C55 C56 C57 172.3(6)
N11 C55 C56 C63 -9.6(10)
N11 C55 C77 C78 2.9(7)
N12 C63 C76 C75 -3.0(7)
N12 C64 C65 C66 8.3(10)
N12 C64 C65 C69 -176.2(5)
N12 C64 C75 C76 -3.8(7)
C4 N1 C14 C13 161.0(6)
C4 N1 C14 C15 -25.3(9)
C4 C5 C7 C3 -172.5(6)
C4 C5 C7 N2 11.3(10)
C7 N2 C8 C9 -161.8(6)
C7 N2 C8 C22 23.8(10)
C8 N2 C7 C3 12.8(9)
C8 N2 C7 C5 -171.3(6)
C8 C9 C1C C1D -1.3(10)
C9 N3 C10 C2 -12.3(9)
C9 N3 C10 C11 169.7(6)
C9 C8 C22 C20 3.6(9)
C9 C1C C1D C20 2.3(10)
C9 C1C C1D C23 -177.5(7)
C10 N3 C9 C8 164.9(6)
C10 N3 C9 C1C -19.7(10)
C10 C11 C12 N4 10.4(10)
C10 C11 C12 C1B -172.7(6)
C12 N4 C13 C14 -160.2(6)
C12 N4 C13 C18 24.5(10)
C13 N4 C12 C11 -169.1(6)
C13 N4 C12 C1B 14.2(9)
C13 C14 C15 C16 -1.9(9)
C14 N1 C4 C1 -15.6(9)
C14 N1 C4 C5 168.9(5)
C14 C13 C18 C17 1.5(9)
C14 C15 C16 C17 4.5(10)
C14 C15 C16 C1A -177.9(6)
C15 C16 C17 C18 -4.0(10)
C15 C16 C17 C19 175.1(6)
C16 C17 C18 C13 1.0(10)
C18 C13 C14 N1 173.3(5)
C18 C13 C14 C15 -1.0(9)
C19 C17 C18 C13 -178.1(6)
C1A C16 C17 C18 178.5(6)
C1A C16 C17 C19 -2.4(10)
C1C C1D C20 C21 177.2(6)
C1C C1D C20 C22 -0.4(10)
C1D C20 C22 C8 -2.6(10)
C21 C20 C22 C8 179.7(6)
C22 C8 C9 N3 174.1(5)
C22 C8 C9 C1C -1.7(9)
C23 C1D C20 C21 -2.9(11)
C23 C1D C20 C22 179.4(7)
C24 N5 C33 C32 -158.1(5)
C24 N5 C33 C34 27.5(9)
C24 C25 C26 C6 174.1(6)
C24 C25 C26 N6 -8.5(10)
C26 N6 C27 C28 160.0(5)
C26 N6 C27 C45 -25.5(9)
C27 N6 C26 C6 -13.0(9)
C27 N6 C26 C25 169.8(6)
C27 C28 C42 C43 1.8(9)
C28 N7 C29 C30 -172.8(6)
C28 N7 C29 C41 9.0(9)
C28 C27 C45 C44 -2.1(9)
C28 C42 C43 C44 -0.3(10)
C28 C42 C43 C47 178.6(7)
C29 N7 C28 C27 -162.1(6)
C29 N7 C28 C42 22.1(10)
C29 C30 C31 N8 -9.9(10)
C29 C30 C31 C40 173.9(6)
C31 N8 C32 C33 159.6(6)
C31 N8 C32 C39 -26.0(10)
C32 N8 C31 C30 168.7(6)
C32 N8 C31 C40 -15.4(9)
C32 C33 C34 C35 2.9(9)
C33 N5 C24 C25 -171.0(5)
C33 N5 C24 C48 12.2(9)
C33 C32 C39 C37 -1.5(9)
C33 C34 C35 C36 178.8(6)
C33 C34 C35 C37 -2.4(10)
C34 C35 C37 C38 -177.6(7)
C34 C35 C37 C39 -0.1(10)
C35 C37 C39 C32 2.0(10)
C36 C35 C37 C38 1.2(10)
C36 C35 C37 C39 178.7(6)
C38 C37 C39 C32 179.5(7)
C39 C32 C33 N5 -175.9(5)
C39 C32 C33 C34 -0.9(9)
C41 C29 C30 C31 -166.9(6)
C42 C43 C44 C45 -2.3(10)
C42 C43 C44 C46 178.4(7)
C43 C44 C45 C27 3.5(10)
C45 C27 C28 N7 -176.9(5)
C45 C27 C28 C42 -0.6(9)
C46 C44 C45 C27 -177.2(6)
C47 C43 C44 C45 178.9(7)
C47 C43 C44 C46 -0.4(11)
C48 C24 C25 C26 -173.7(6)
C49 N9 C66 C65 175.9(6)
C49 N9 C66 C67 -0.7(6)
C49 C50 C51 N10 7.7(10)
C49 C50 C51 C86 -169.7(6)
C49 C50 C87 C88 106.0(7)
C49 C50 C87 C92 -70.0(8)
C50 C49 C68 C67 -173.3(6)
C50 C51 C86 C85 175.1(6)
C50 C87 C88 C89 -175.0(6)
C50 C87 C92 C91 176.0(6)
C51 N10 C52 C53 -173.8(6)
C51 N10 C52 C85 0.3(6)
C51 C50 C87 C88 -69.6(8)
C51 C50 C87 C92 114.4(7)
C52 N10 C51 C50 -176.4(6)
C52 N10 C51 C86 1.3(6)
C52 C53 C54 N11 -8.5(10)
C52 C53 C54 C78 169.2(6)
C52 C53 C79 C80 67.4(8)
C52 C53 C79 C84 -114.8(7)
C52 C85 C86 C51 2.7(7)
C53 C52 C85 C86 172.2(6)
C53 C54 C78 C77 -173.7(6)
C53 C79 C80 C81 178.5(6)
C53 C79 C84 C83 -179.1(6)
C54 N11 C55 C56 175.1(6)
C54 N11 C55 C77 -0.2(6)
C54 C53 C79 C80 -112.2(7)
C54 C53 C79 C84 65.6(8)
C55 N11 C54 C53 175.6(6)
C55 N11 C54 C78 -2.5(6)
C55 C56 C57 C58 108.3(7)
C55 C56 C57 C62 -72.3(8)
C55 C56 C63 N12 9.9(10)
C55 C56 C63 C76 -167.3(6)
C55 C77 C78 C54 -4.3(7)
C56 C55 C77 C78 -172.3(6)
C56 C57 C58 C59 178.9(7)
C56 C57 C62 C61 -179.4(8)
C56 C63 C76 C75 174.6(6)
C57 C56 C63 N12 -172.0(6)
C57 C56 C63 C76 10.8(9)
C57 C58 C59 C60 -0.3(12)
C58 C57 C62 C61 0.1(12)
C58 C59 C60 C61 1.5(13)
C59 C60 C61 C62 -2.0(14)
C60 C61 C62 C57 1.2(14)
C62 C57 C58 C59 -0.5(11)
C63 N12 C64 C65 -173.9(6)
C63 N12 C64 C75 1.9(7)
C63 C56 C57 C58 -70.0(8)
C63 C56 C57 C62 109.5(7)
C64 N12 C63 C56 -177.0(6)
C64 N12 C63 C76 0.6(7)
C64 C65 C66 N9 -8.7(10)
C64 C65 C66 C67 167.5(6)
C64 C65 C69 C70 95.1(7)
C64 C65 C69 C74 -84.9(7)
C64 C75 C76 C63 4.0(7)
C65 C64 C75 C76 172.0(6)
C65 C66 C67 C68 -174.8(6)
C65 C69 C70 C71 179.1(6)
C65 C69 C74 C73 -179.5(6)
C66 N9 C49 C50 174.5(6)
C66 N9 C49 C68 -0.6(6)
C66 C65 C69 C70 -89.1(8)
C66 C65 C69 C74 90.9(7)
C66 C67 C68 C49 -2.2(7)
C68 C49 C50 C51 166.3(6)
C68 C49 C50 C87 -9.1(9)
C69 C65 C66 N9 175.9(5)
C69 C65 C66 C67 -8.0(9)
C69 C70 C71 C72 1.0(12)
C70 C69 C74 C73 0.5(9)
C70 C71 C72 C73 -0.7(11)
C71 C72 C73 C74 0.4(10)
C72 C73 C74 C69 -0.2(10)
C74 C69 C70 C71 -0.8(10)
C75 C64 C65 C66 -166.8(6)
C75 C64 C65 C69 8.6(9)
C77 C55 C56 C57 -13.2(9)
C77 C55 C56 C63 164.9(6)
C79 C53 C54 N11 171.1(5)
C79 C53 C54 C78 -11.2(9)
C79 C80 C81 C82 0.0(10)
C80 C79 C84 C83 -1.3(9)
C80 C81 C82 C83 0.1(11)
C81 C82 C83 C84 -0.8(10)
C82 C83 C84 C79 1.4(10)
C84 C79 C80 C81 0.6(9)
C85 C52 C53 C54 -164.3(6)
C85 C52 C53 C79 16.1(9)
C87 C50 C51 N10 -177.1(5)
C87 C50 C51 C86 5.5(9)
C87 C88 C89 C90 -1.3(10)
C88 C87 C92 C91 -0.1(10)
C88 C89 C90 C91 0.7(11)
C89 C90 C91 C92 0.2(12)
C90 C91 C92 C87 -0.5(12)
C92 C87 C88 C89 1.0(10)
